data_4325128
loop_
_publ_author_name
'Holger Braunschweig'
'Alexander Damme'
'Daniela Gamon'
'Thomas Kupfer'
'Krzysztof Radacki'

_publ_section_title
;
 Synthesis and Coordination Chemistry of
 1-Cymantrenyl-2,3,4,5-tetraphenylborole
;
_journal_name_full 'Inorganic Chemistry'
_journal_page_first 4250
_journal_page_last 4252
_journal_paper_doi 10.1021/ic200559d
_journal_volume 50
_journal_year 2011
_chemical_formula_moiety 'C36 H24 B Mn O3'
_chemical_formula_sum 'C36 H24 B Mn O3'
_chemical_formula_weight 570.30
_chemical_name_common
;
?
;
_chemical_name_systematic
;
?
;
_space_group_IT_number 15
_symmetry_cell_setting monoclinic
_symmetry_space_group_name_Hall '-C 2yc'
_symmetry_space_group_name_H-M 'C 1 2/c 1'
_atom_sites_solution_hydrogens geom
_atom_sites_solution_primary direct
_atom_sites_solution_secondary difmap
_audit_creation_method SHELXL-97
_cell_angle_alpha 90.00
_cell_angle_beta 117.930(2)
_cell_angle_gamma 90.00
_cell_formula_units_Z 8
_cell_length_a 30.525(3)
_cell_length_b 13.4117(12)
_cell_length_c 18.4862(16)
_cell_measurement_reflns_used 9930
_cell_measurement_temperature 100(2)
_cell_measurement_theta_max 26.05
_cell_measurement_theta_min 2.31
_cell_volume 6686.6(11)
_computing_cell_refinement 'Saint+ ver. 7.12A (Bruker AXS)'
_computing_data_collection 'APEX2 ver. 1.0-27 (Bruker AXS)'
_computing_data_reduction 'Saint+ ver. 7.12A (Bruker AXS)'
_computing_molecular_graphics 'XP ver. 5.1 (Bruker AXS, 1998)'
_computing_publication_material 'SHELXL-97 (Sheldrick, 1997)'
_computing_structure_refinement 'SHELXL-97 (Sheldrick, 1997)'
_computing_structure_solution 'SHELXS-97 (Sheldrick, 1990)'
_diffrn_ambient_temperature 100(2)
_diffrn_measured_fraction_theta_full 0.985
_diffrn_measured_fraction_theta_max 0.982
_diffrn_measurement_device_type 'CCD area detector'
_diffrn_measurement_method 'phi and omega scans'
_diffrn_radiation_monochromator 'multi-layer mirror'
_diffrn_radiation_source 'rotating anode'
_diffrn_radiation_type MoK\a
_diffrn_radiation_wavelength 0.71073
_diffrn_reflns_av_R_equivalents 0.0000
_diffrn_reflns_av_sigmaI/netI 0.0202
_diffrn_reflns_limit_h_max 32
_diffrn_reflns_limit_h_min -37
_diffrn_reflns_limit_k_max 16
_diffrn_reflns_limit_k_min 0
_diffrn_reflns_limit_l_max 22
_diffrn_reflns_limit_l_min 0
_diffrn_reflns_number 6530
_diffrn_reflns_theta_full 25.50
_diffrn_reflns_theta_max 26.09
_diffrn_reflns_theta_min 1.51
_exptl_absorpt_coefficient_mu 0.425
_exptl_absorpt_correction_T_max 0.9791
_exptl_absorpt_correction_T_min 0.8285
_exptl_absorpt_correction_type multi-scan
_exptl_absorpt_process_details 'Sadabs 2004/1 (Brucker Nonius 2004)'
_exptl_crystal_colour red
_exptl_crystal_density_diffrn 1.133
_exptl_crystal_description needle
_exptl_crystal_F_000 2352
_exptl_crystal_size_max 0.46
_exptl_crystal_size_mid 0.13
_exptl_crystal_size_min 0.05
_platon_squeeze_details
;
;
_refine_diff_density_max 0.666
_refine_diff_density_min -0.321
_refine_diff_density_rms 0.057
_refine_ls_extinction_method none
_refine_ls_goodness_of_fit_ref 1.083
_refine_ls_hydrogen_treatment constr
_refine_ls_matrix_type full
_refine_ls_number_parameters 370
_refine_ls_number_reflns 6530
_refine_ls_number_restraints 0
_refine_ls_restrained_S_all 1.083
_refine_ls_R_factor_all 0.0499
_refine_ls_R_factor_gt 0.0399
_refine_ls_shift/su_max 0.001
_refine_ls_shift/su_mean 0.000
_refine_ls_structure_factor_coef Fsqd
_refine_ls_weighting_details 'calc w=1/[\s^2^(Fo^2^)+(0.0642P)^2^+6.0877P] where P=(Fo^2^+2Fc^2^)/3'
_refine_ls_weighting_scheme calc
_refine_ls_wR_factor_gt 0.1086
_refine_ls_wR_factor_ref 0.1166
_reflns_number_gt 5451
_reflns_number_total 6530
_reflns_threshold_expression >2sigma(I)
_cod_data_source_file ic200559d_si_002_1.cif
_cod_data_source_block 2
_cod_original_cell_volume 6686.5(10)
_cod_database_code 4325128

loop_
_symmetry_equiv_pos_as_xyz
'x, y, z'
'-x, y, -z+1/2'
'x+1/2, y+1/2, z'
'-x+1/2, y+1/2, -z+1/2'
'-x, -y, -z'
'x, -y, z-1/2'
'-x+1/2, -y+1/2, -z'
'x+1/2, -y+1/2, z-1/2'

loop_
_atom_site_label
_atom_site_type_symbol
_atom_site_fract_x
_atom_site_fract_y
_atom_site_fract_z
_atom_site_U_iso_or_equiv
_atom_site_adp_type
_atom_site_occupancy
_atom_site_symmetry_multiplicity
_atom_site_calc_flag
_atom_site_refinement_flags
Mn1 Mn 0.101899(10) 0.98608(2) 0.136201(15) 0.02676(10) Uani 1 1 d .
C1 C 0.05616(8) 0.98943(17) 0.17205(12) 0.0379(5) Uani 1 1 d .
C2 C 0.06088(7) 1.05329(14) 0.04554(11) 0.0302(4) Uani 1 1 d .
C3 C 0.07818(8) 0.86963(15) 0.08259(12) 0.0360(4) Uani 1 1 d .
O1 O 0.02633(6) 0.99212(15) 0.19289(10) 0.0556(5) Uani 1 1 d .
O2 O 0.03524(5) 1.09671(11) -0.01259(8) 0.0377(3) Uani 1 1 d .
O3 O 0.06207(6) 0.79755(11) 0.04601(10) 0.0490(4) Uani 1 1 d .
B1 B 0.16787(8) 0.85865(15) 0.28529(12) 0.0261(4) Uani 1 1 d .
C11 C 0.15738(7) 0.86030(13) 0.36142(10) 0.0262(4) Uani 1 1 d .
C12 C 0.15878(7) 0.76458(13) 0.38508(10) 0.0268(4) Uani 1 1 d .
C13 C 0.16759(7) 0.69345(13) 0.32841(10) 0.0278(4) Uani 1 1 d .
C14 C 0.17429(7) 0.74425(13) 0.27125(11) 0.0292(4) Uani 1 1 d .
C1_1 C 0.17115(7) 0.94922(14) 0.23819(10) 0.0274(4) Uani 1 1 d .
C2_1 C 0.15736(7) 1.05003(13) 0.24613(10) 0.0286(4) Uani 1 1 d .
H2_1 H 0.1514 1.0736 0.2892 0.034 Uiso 1 1 calc R
C3_1 C 0.15409(7) 1.10769(14) 0.18061(11) 0.0317(4) Uani 1 1 d .
H3_1 H 0.1457 1.1764 0.1719 0.038 Uiso 1 1 calc R
C4_1 C 0.16559(7) 1.04533(15) 0.12921(11) 0.0325(4) Uani 1 1 d .
H4_1 H 0.1662 1.0651 0.0804 0.039 Uiso 1 1 calc R
C5_1 C 0.17587(7) 0.94914(15) 0.16394(11) 0.0311(4) Uani 1 1 d .
H5_1 H 0.1846 0.8930 0.1420 0.037 Uiso 1 1 calc R
C1_2 C 0.15146(7) 0.95114(13) 0.40208(10) 0.0264(4) Uani 1 1 d .
C2_2 C 0.19263(8) 1.01236(13) 0.44777(11) 0.0289(4) Uani 1 1 d .
H2_2 H 0.2249 0.9910 0.4589 0.035 Uiso 1 1 calc R
C3_2 C 0.18637(8) 1.10452(13) 0.47684(11) 0.0320(4) Uani 1 1 d .
H3_2 H 0.2144 1.1455 0.5076 0.038 Uiso 1 1 calc R
C4_2 C 0.13993(8) 1.13671(14) 0.46135(11) 0.0331(4) Uani 1 1 d .
H4_2 H 0.1358 1.2001 0.4803 0.040 Uiso 1 1 calc R
C5_2 C 0.09905(8) 1.07545(14) 0.41767(11) 0.0330(4) Uani 1 1 d .
H5_2 H 0.0670 1.0965 0.4079 0.040 Uiso 1 1 calc R
C6_2 C 0.10486(7) 0.98410(13) 0.38847(10) 0.0276(4) Uani 1 1 d .
H6_2 H 0.0767 0.9431 0.3587 0.033 Uiso 1 1 calc R
C1_3 C 0.15705(7) 0.72783(13) 0.45928(10) 0.0287(4) Uani 1 1 d .
C2_3 C 0.19778(8) 0.67706(14) 0.51931(11) 0.0336(4) Uani 1 1 d .
H2_3 H 0.2267 0.6684 0.5132 0.040 Uiso 1 1 calc R
C3_3 C 0.19623(9) 0.63909(14) 0.58803(11) 0.0384(5) Uani 1 1 d .
H3_3 H 0.2244 0.6059 0.6292 0.046 Uiso 1 1 calc R
C4_3 C 0.15403(9) 0.64947(14) 0.59670(12) 0.0398(5) Uani 1 1 d .
H4_3 H 0.1527 0.6219 0.6430 0.048 Uiso 1 1 calc R
C5_3 C 0.11356(9) 0.70005(14) 0.53786(12) 0.0378(5) Uani 1 1 d .
H5_3 H 0.0845 0.7072 0.5439 0.045 Uiso 1 1 calc R
C6_3 C 0.11519(8) 0.74061(13) 0.46976(11) 0.0322(4) Uani 1 1 d .
H6_3 H 0.0876 0.7771 0.4304 0.039 Uiso 1 1 calc R
C1_4 C 0.16654(7) 0.58382(13) 0.33660(10) 0.0299(4) Uani 1 1 d .
C2_4 C 0.20123(8) 0.52406(14) 0.32814(11) 0.0336(4) Uani 1 1 d .
H2_4 H 0.2266 0.5541 0.3196 0.040 Uiso 1 1 calc R
C3_4 C 0.19890(9) 0.42054(15) 0.33211(12) 0.0394(5) Uani 1 1 d .
H3_4 H 0.2228 0.3806 0.3264 0.047 Uiso 1 1 calc R
C4_4 C 0.16221(9) 0.37556(15) 0.34424(13) 0.0443(5) Uani 1 1 d .
H4_4 H 0.1606 0.3050 0.3464 0.053 Uiso 1 1 calc R
C5_4 C 0.12785(9) 0.43434(16) 0.35327(13) 0.0448(5) Uani 1 1 d .
H5_4 H 0.1026 0.4037 0.3619 0.054 Uiso 1 1 calc R
C6_4 C 0.12979(8) 0.53770(15) 0.34995(12) 0.0364(4) Uani 1 1 d .
H6_4 H 0.1061 0.5772 0.3568 0.044 Uiso 1 1 calc R
C1_5 C 0.18206(8) 0.69903(13) 0.20464(11) 0.0304(4) Uani 1 1 d .
C2_5 C 0.22592(8) 0.71458(14) 0.20111(11) 0.0339(4) Uani 1 1 d .
H2_5 H 0.2517 0.7522 0.2429 0.041 Uiso 1 1 calc R
C3_5 C 0.23271(8) 0.67573(14) 0.13701(12) 0.0365(5) Uani 1 1 d .
H3_5 H 0.2631 0.6865 0.1357 0.044 Uiso 1 1 calc R
C4_5 C 0.19555(9) 0.62196(14) 0.07591(12) 0.0390(5) Uani 1 1 d .
H4_5 H 0.1999 0.5965 0.0318 0.047 Uiso 1 1 calc R
C5_5 C 0.15180(9) 0.60493(14) 0.07869(12) 0.0383(5) Uani 1 1 d .
H5_5 H 0.1262 0.5673 0.0366 0.046 Uiso 1 1 calc R
C6_5 C 0.14491(8) 0.64262(13) 0.14288(11) 0.0335(4) Uani 1 1 d .
H6_5 H 0.1148 0.6299 0.1446 0.040 Uiso 1 1 calc R

loop_
_atom_site_aniso_label
_atom_site_aniso_U_11
_atom_site_aniso_U_22
_atom_site_aniso_U_33
_atom_site_aniso_U_23
_atom_site_aniso_U_13
_atom_site_aniso_U_12
Mn1 0.02772(18) 0.03166(16) 0.02065(15) 0.00211(10) 0.01113(12) -0.00006(11)
C1 0.0310(11) 0.0572(13) 0.0221(9) 0.0027(8) 0.0097(8) -0.0028(9)
C2 0.0316(10) 0.0350(9) 0.0257(9) -0.0042(8) 0.0148(8) -0.0034(8)
C3 0.0335(11) 0.0370(11) 0.0333(10) 0.0056(8) 0.0120(9) 0.0037(8)
O1 0.0371(10) 0.1014(14) 0.0329(8) 0.0002(8) 0.0203(8) -0.0032(8)
O2 0.0335(8) 0.0445(8) 0.0283(7) 0.0071(6) 0.0089(6) 0.0009(6)
O3 0.0483(10) 0.0347(8) 0.0515(9) -0.0049(7) 0.0131(7) -0.0016(7)
B1 0.0258(11) 0.0301(10) 0.0204(9) 0.0000(7) 0.0093(8) 0.0008(8)
C11 0.0291(10) 0.0278(9) 0.0203(8) -0.0009(6) 0.0105(7) -0.0019(7)
C12 0.0280(10) 0.0285(9) 0.0211(8) -0.0010(7) 0.0092(7) -0.0016(7)
C13 0.0281(10) 0.0283(9) 0.0226(8) -0.0017(7) 0.0081(7) 0.0002(7)
C14 0.0332(10) 0.0288(9) 0.0247(9) -0.0024(7) 0.0128(8) 0.0002(7)
C1_1 0.0277(10) 0.0323(9) 0.0199(8) 0.0012(7) 0.0091(7) 0.0006(7)
C2_1 0.0309(10) 0.0297(9) 0.0220(8) 0.0002(7) 0.0097(7) -0.0036(7)
C3_1 0.0320(10) 0.0318(9) 0.0273(9) 0.0057(7) 0.0106(8) -0.0024(8)
C4_1 0.0287(10) 0.0453(11) 0.0238(9) 0.0085(8) 0.0125(8) 0.0007(8)
C5_1 0.0279(10) 0.0411(10) 0.0237(9) 0.0041(7) 0.0115(8) 0.0037(8)
C1_2 0.0384(11) 0.0240(8) 0.0184(8) 0.0022(6) 0.0147(7) -0.0013(7)
C2_2 0.0350(11) 0.0291(9) 0.0227(8) 0.0014(7) 0.0136(8) -0.0012(7)
C3_2 0.0460(12) 0.0280(9) 0.0225(8) -0.0025(7) 0.0164(8) -0.0080(8)
C4_2 0.0498(13) 0.0265(9) 0.0272(9) -0.0013(7) 0.0218(9) -0.0014(8)
C5_2 0.0391(11) 0.0353(10) 0.0283(9) 0.0022(7) 0.0188(8) 0.0040(8)
C6_2 0.0320(11) 0.0312(9) 0.0202(8) -0.0002(6) 0.0128(8) -0.0053(7)
C1_3 0.0397(11) 0.0226(8) 0.0214(8) -0.0033(6) 0.0122(8) -0.0061(7)
C2_3 0.0400(11) 0.0268(9) 0.0280(9) -0.0008(7) 0.0109(8) -0.0033(8)
C3_3 0.0518(13) 0.0269(9) 0.0233(9) 0.0010(7) 0.0067(9) -0.0025(9)
C4_3 0.0671(15) 0.0258(9) 0.0263(9) -0.0002(7) 0.0218(10) -0.0060(9)
C5_3 0.0563(14) 0.0304(9) 0.0326(10) -0.0021(8) 0.0259(10) -0.0041(9)
C6_3 0.0431(12) 0.0284(9) 0.0240(9) -0.0005(7) 0.0149(8) -0.0002(8)
C1_4 0.0378(11) 0.0270(9) 0.0192(8) -0.0020(6) 0.0087(8) -0.0024(7)
C2_4 0.0405(12) 0.0300(9) 0.0248(9) 0.0005(7) 0.0108(8) 0.0004(8)
C3_4 0.0532(14) 0.0297(9) 0.0291(10) 0.0004(7) 0.0141(9) 0.0063(9)
C4_4 0.0653(15) 0.0259(9) 0.0361(11) -0.0021(8) 0.0191(10) -0.0033(10)
C5_4 0.0605(15) 0.0359(11) 0.0386(11) -0.0046(9) 0.0237(11) -0.0158(10)
C6_4 0.0439(12) 0.0328(10) 0.0305(10) -0.0053(8) 0.0157(9) -0.0049(9)
C1_5 0.0425(11) 0.0245(8) 0.0229(8) 0.0016(7) 0.0142(8) 0.0051(8)
C2_5 0.0402(12) 0.0330(9) 0.0261(9) -0.0002(7) 0.0135(8) 0.0047(8)
C3_5 0.0470(12) 0.0338(10) 0.0328(10) 0.0052(8) 0.0221(9) 0.0118(9)
C4_5 0.0600(14) 0.0312(10) 0.0283(9) 0.0036(8) 0.0226(10) 0.0160(9)
C5_5 0.0565(14) 0.0244(9) 0.0278(9) -0.0030(7) 0.0146(9) 0.0023(9)
C6_5 0.0445(12) 0.0256(9) 0.0290(9) 0.0007(7) 0.0160(9) 0.0026(8)

loop_
_atom_type_symbol
_atom_type_description
_atom_type_scat_dispersion_real
_atom_type_scat_dispersion_imag
_atom_type_scat_source
C C 0.0033 0.0016 'International Tables Vol C Tables 4.2.6.8 and 6.1.1.4'
H H 0.0000 0.0000 'International Tables Vol C Tables 4.2.6.8 and 6.1.1.4'
B B 0.0013 0.0007 'International Tables Vol C Tables 4.2.6.8 and 6.1.1.4'
O O 0.0106 0.0060 'International Tables Vol C Tables 4.2.6.8 and 6.1.1.4'
Mn Mn 0.3368 0.7283 'International Tables Vol C Tables 4.2.6.8 and 6.1.1.4'

loop_
_geom_angle_atom_site_label_1
_geom_angle_atom_site_label_2
_geom_angle_atom_site_label_3
_geom_angle
C2 Mn1 C1 90.52(9)
C2 Mn1 C3 89.82(8)
C1 Mn1 C3 92.45(10)
C2 Mn1 C2_1 125.83(8)
C1 Mn1 C2_1 92.62(8)
C3 Mn1 C2_1 143.90(8)
C2 Mn1 C5_1 122.66(8)
C1 Mn1 C5_1 146.50(8)
C3 Mn1 C5_1 92.19(9)
C2_1 Mn1 C5_1 65.34(7)
C2 Mn1 C1_1 155.81(8)
C1 Mn1 C1_1 107.37(8)
C3 Mn1 C1_1 105.14(8)
C2_1 Mn1 C1_1 39.69(7)
C5_1 Mn1 C1_1 39.72(7)
C2 Mn1 C3_1 92.49(8)
C1 Mn1 C3_1 113.71(9)
C3 Mn1 C3_1 153.70(9)
C2_1 Mn1 C3_1 38.20(7)
C5_1 Mn1 C3_1 64.70(8)
C1_1 Mn1 C3_1 65.70(7)
C2 Mn1 C4_1 90.76(8)
C1 Mn1 C4_1 152.35(9)
C3 Mn1 C4_1 115.17(9)
C2_1 Mn1 C4_1 64.66(7)
C5_1 Mn1 C4_1 38.39(7)
C1_1 Mn1 C4_1 65.81(7)
C3_1 Mn1 C4_1 38.64(7)
O1 C1 Mn1 178.34(18)
O2 C2 Mn1 178.97(18)
O3 C3 Mn1 177.53(19)
C1_1 B1 C11 126.25(16)
C1_1 B1 C14 129.19(16)
C11 B1 C14 104.56(15)
C12 C11 C1_2 127.47(16)
C12 C11 B1 106.61(15)
C1_2 C11 B1 125.75(15)
C11 C12 C1_3 127.35(16)
C11 C12 C13 111.08(15)
C1_3 C12 C13 121.34(15)
C14 C13 C1_4 126.83(16)
C14 C13 C12 111.13(16)
C1_4 C13 C12 122.00(15)
C13 C14 C1_5 125.66(16)
C13 C14 B1 106.54(15)
C1_5 C14 B1 127.63(16)
C2_1 C1_1 C5_1 105.11(15)
C2_1 C1_1 B1 125.99(16)
C5_1 C1_1 B1 127.15(17)
C2_1 C1_1 Mn1 69.93(10)
C5_1 C1_1 Mn1 70.04(10)
B1 C1_1 Mn1 112.77(13)
C3_1 C2_1 C1_1 109.59(16)
C3_1 C2_1 Mn1 72.15(10)
C1_1 C2_1 Mn1 70.37(10)
C3_1 C2_1 H2_1 125.2
C1_1 C2_1 H2_1 125.2
Mn1 C2_1 H2_1 123.9
C2_1 C3_1 C4_1 108.17(16)
C2_1 C3_1 Mn1 69.65(10)
C4_1 C3_1 Mn1 70.82(11)
C2_1 C3_1 H3_1 125.9
C4_1 C3_1 H3_1 125.9
Mn1 C3_1 H3_1 125.2
C5_1 C4_1 C3_1 107.75(16)
C5_1 C4_1 Mn1 69.55(11)
C3_1 C4_1 Mn1 70.54(11)
C5_1 C4_1 H4_1 126.1
C3_1 C4_1 H4_1 126.1
Mn1 C4_1 H4_1 125.4
C4_1 C5_1 C1_1 109.37(17)
C4_1 C5_1 Mn1 72.06(11)
C1_1 C5_1 Mn1 70.24(11)
C4_1 C5_1 H5_1 125.3
C1_1 C5_1 H5_1 125.3
Mn1 C5_1 H5_1 124.0
C6_2 C1_2 C2_2 118.21(16)
C6_2 C1_2 C11 121.58(16)
C2_2 C1_2 C11 119.79(17)
C3_2 C2_2 C1_2 120.24(19)
C3_2 C2_2 H2_2 119.9
C1_2 C2_2 H2_2 119.9
C4_2 C3_2 C2_2 120.71(18)
C4_2 C3_2 H3_2 119.6
C2_2 C3_2 H3_2 119.6
C3_2 C4_2 C5_2 119.38(17)
C3_2 C4_2 H4_2 120.3
C5_2 C4_2 H4_2 120.3
C6_2 C5_2 C4_2 120.33(19)
C6_2 C5_2 H5_2 119.8
C4_2 C5_2 H5_2 119.8
C5_2 C6_2 C1_2 121.09(17)
C5_2 C6_2 H6_2 119.5
C1_2 C6_2 H6_2 119.5
C6_3 C1_3 C2_3 118.94(17)
C6_3 C1_3 C12 121.46(17)
C2_3 C1_3 C12 119.58(18)
C3_3 C2_3 C1_3 120.4(2)
C3_3 C2_3 H2_3 119.8
C1_3 C2_3 H2_3 119.8
C4_3 C3_3 C2_3 120.22(19)
C4_3 C3_3 H3_3 119.9
C2_3 C3_3 H3_3 119.9
C3_3 C4_3 C5_3 119.86(18)
C3_3 C4_3 H4_3 120.1
C5_3 C4_3 H4_3 120.1
C4_3 C5_3 C6_3 120.4(2)
C4_3 C5_3 H5_3 119.8
C6_3 C5_3 H5_3 119.8
C1_3 C6_3 C5_3 120.13(19)
C1_3 C6_3 H6_3 119.9
C5_3 C6_3 H6_3 119.9
C2_4 C1_4 C6_4 118.63(18)
C2_4 C1_4 C13 120.37(17)
C6_4 C1_4 C13 120.95(18)
C1_4 C2_4 C3_4 120.4(2)
C1_4 C2_4 H2_4 119.8
C3_4 C2_4 H2_4 119.8
C4_4 C3_4 C2_4 120.6(2)
C4_4 C3_4 H3_4 119.7
C2_4 C3_4 H3_4 119.7
C3_4 C4_4 C5_4 119.31(19)
C3_4 C4_4 H4_4 120.3
C5_4 C4_4 H4_4 120.3
C4_4 C5_4 C6_4 120.8(2)
C4_4 C5_4 H5_4 119.6
C6_4 C5_4 H5_4 119.6
C5_4 C6_4 C1_4 120.2(2)
C5_4 C6_4 H6_4 119.9
C1_4 C6_4 H6_4 119.9
C2_5 C1_5 C6_5 118.38(17)
C2_5 C1_5 C14 120.62(17)
C6_5 C1_5 C14 120.97(18)
C1_5 C2_5 C3_5 120.96(19)
C1_5 C2_5 H2_5 119.5
C3_5 C2_5 H2_5 119.5
C4_5 C3_5 C2_5 120.1(2)
C4_5 C3_5 H3_5 120.0
C2_5 C3_5 H3_5 120.0
C3_5 C4_5 C5_5 119.86(18)
C3_5 C4_5 H4_5 120.1
C5_5 C4_5 H4_5 120.1
C4_5 C5_5 C6_5 120.44(19)
C4_5 C5_5 H5_5 119.8
C6_5 C5_5 H5_5 119.8
C5_5 C6_5 C1_5 120.3(2)
C5_5 C6_5 H6_5 119.9
C1_5 C6_5 H6_5 119.9

loop_
_geom_bond_atom_site_label_1
_geom_bond_atom_site_label_2
_geom_bond_distance
Mn1 C2 1.7954(19)
Mn1 C1 1.805(2)
Mn1 C3 1.809(2)
Mn1 C2_1 2.1233(18)
Mn1 C5_1 2.1266(19)
Mn1 C1_1 2.1292(18)
Mn1 C3_1 2.1556(19)
Mn1 C4_1 2.159(2)
C1 O1 1.143(3)
C2 O2 1.148(2)
C3 O3 1.150(2)
B1 C1_1 1.525(3)
B1 C11 1.583(3)
B1 C14 1.584(3)
C11 C12 1.350(2)
C11 C1_2 1.486(2)
C12 C1_3 1.481(2)
C12 C13 1.531(2)
C13 C14 1.351(3)
C13 C1_4 1.480(2)
C14 C1_5 1.488(2)
C1_1 C2_1 1.444(3)
C1_1 C5_1 1.446(2)
C2_1 C3_1 1.401(2)
C2_1 H2_1 0.9500
C3_1 C4_1 1.428(3)
C3_1 H3_1 0.9500
C4_1 C5_1 1.409(3)
C4_1 H4_1 0.9500
C5_1 H5_1 0.9500
C1_2 C6_2 1.395(3)
C1_2 C2_2 1.404(3)
C2_2 C3_2 1.396(3)
C2_2 H2_2 0.9500
C3_2 C4_2 1.378(3)
C3_2 H3_2 0.9500
C4_2 C5_2 1.393(3)
C4_2 H4_2 0.9500
C5_2 C6_2 1.383(3)
C5_2 H5_2 0.9500
C6_2 H6_2 0.9500
C1_3 C6_3 1.390(3)
C1_3 C2_3 1.396(3)
C2_3 C3_3 1.390(3)
C2_3 H2_3 0.9500
C3_3 C4_3 1.378(3)
C3_3 H3_3 0.9500
C4_3 C5_3 1.382(3)
C4_3 H4_3 0.9500
C5_3 C6_3 1.394(3)
C5_3 H5_3 0.9500
C6_3 H6_3 0.9500
C1_4 C2_4 1.394(3)
C1_4 C6_4 1.400(3)
C2_4 C3_4 1.394(3)
C2_4 H2_4 0.9500
C3_4 C4_4 1.380(3)
C3_4 H3_4 0.9500
C4_4 C5_4 1.383(3)
C4_4 H4_4 0.9500
C5_4 C6_4 1.390(3)
C5_4 H5_4 0.9500
C6_4 H6_4 0.9500
C1_5 C2_5 1.387(3)
C1_5 C6_5 1.396(3)
C2_5 C3_5 1.396(3)
C2_5 H2_5 0.9500
C3_5 C4_5 1.372(3)
C3_5 H3_5 0.9500
C4_5 C5_5 1.379(3)
C4_5 H4_5 0.9500
C5_5 C6_5 1.393(3)
C5_5 H5_5 0.9500
C6_5 H6_5 0.9500

loop_
_geom_torsion_atom_site_label_1
_geom_torsion_atom_site_label_2
_geom_torsion_atom_site_label_3
_geom_torsion_atom_site_label_4
_geom_torsion
C1_1 B1 C11 C12 -178.63(18)
C14 B1 C11 C12 0.9(2)
C1_1 B1 C11 C1_2 -3.2(3)
C14 B1 C11 C1_2 176.33(17)
C1_2 C11 C12 C1_3 -3.0(3)
B1 C11 C12 C1_3 172.26(18)
C1_2 C11 C12 C13 -177.59(17)
B1 C11 C12 C13 -2.3(2)
C11 C12 C13 C14 3.1(2)
C1_3 C12 C13 C14 -171.81(17)
C11 C12 C13 C1_4 -174.78(17)
C1_3 C12 C13 C1_4 10.3(3)
C1_4 C13 C14 C1_5 0.0(3)
C12 C13 C14 C1_5 -177.82(18)
C1_4 C13 C14 B1 175.48(18)
C12 C13 C14 B1 -2.3(2)
C1_1 B1 C14 C13 -179.53(19)
C11 B1 C14 C13 0.9(2)
C1_1 B1 C14 C1_5 -4.1(3)
C11 B1 C14 C1_5 176.34(18)
C11 B1 C1_1 C2_1 -10.8(3)
C14 B1 C1_1 C2_1 169.72(19)
C11 B1 C1_1 C5_1 -173.50(18)
C14 B1 C1_1 C5_1 7.1(3)
C11 B1 C1_1 Mn1 -91.91(19)
C14 B1 C1_1 Mn1 88.6(2)
C2 Mn1 C1_1 C2_1 63.6(2)
C1 Mn1 C1_1 C2_1 -72.43(13)
C3 Mn1 C1_1 C2_1 -169.96(11)
C5_1 Mn1 C1_1 C2_1 115.33(15)
C3_1 Mn1 C1_1 C2_1 36.30(11)
C4_1 Mn1 C1_1 C2_1 78.85(12)
C2 Mn1 C1_1 C5_1 -51.8(2)
C1 Mn1 C1_1 C5_1 172.24(12)
C3 Mn1 C1_1 C5_1 74.71(13)
C2_1 Mn1 C1_1 C5_1 -115.33(15)
C3_1 Mn1 C1_1 C5_1 -79.04(12)
C4_1 Mn1 C1_1 C5_1 -36.49(11)
C2 Mn1 C1_1 B1 -174.75(17)
C1 Mn1 C1_1 B1 49.26(15)
C3 Mn1 C1_1 B1 -48.28(15)
C2_1 Mn1 C1_1 B1 121.68(17)
C5_1 Mn1 C1_1 B1 -122.98(18)
C3_1 Mn1 C1_1 B1 157.98(15)
C4_1 Mn1 C1_1 B1 -159.47(15)
C5_1 C1_1 C2_1 C3_1 -0.2(2)
B1 C1_1 C2_1 C3_1 -165.93(17)
Mn1 C1_1 C2_1 C3_1 -61.81(13)
C5_1 C1_1 C2_1 Mn1 61.64(12)
B1 C1_1 C2_1 Mn1 -104.12(18)
C2 Mn1 C2_1 C3_1 -33.82(15)
C1 Mn1 C2_1 C3_1 -126.35(13)
C3 Mn1 C2_1 C3_1 135.87(15)
C5_1 Mn1 C2_1 C3_1 79.81(12)
C1_1 Mn1 C2_1 C3_1 119.27(16)
C4_1 Mn1 C2_1 C3_1 37.28(11)
C2 Mn1 C2_1 C1_1 -153.09(11)
C1 Mn1 C2_1 C1_1 114.38(12)
C3 Mn1 C2_1 C1_1 16.60(19)
C5_1 Mn1 C2_1 C1_1 -39.46(10)
C3_1 Mn1 C2_1 C1_1 -119.27(16)
C4_1 Mn1 C2_1 C1_1 -81.99(12)
C1_1 C2_1 C3_1 C4_1 0.1(2)
Mn1 C2_1 C3_1 C4_1 -60.63(14)
C1_1 C2_1 C3_1 Mn1 60.71(13)
C2 Mn1 C3_1 C2_1 153.15(12)
C1 Mn1 C3_1 C2_1 61.49(14)
C3 Mn1 C3_1 C2_1 -112.20(19)
C5_1 Mn1 C3_1 C2_1 -81.62(12)
C1_1 Mn1 C3_1 C2_1 -37.68(11)
C4_1 Mn1 C3_1 C2_1 -118.76(16)
C2 Mn1 C3_1 C4_1 -88.09(11)
C1 Mn1 C3_1 C4_1 -179.76(11)
C3 Mn1 C3_1 C4_1 6.6(2)
C2_1 Mn1 C3_1 C4_1 118.76(16)
C5_1 Mn1 C3_1 C4_1 37.14(10)
C1_1 Mn1 C3_1 C4_1 81.07(11)
C2_1 C3_1 C4_1 C5_1 0.0(2)
Mn1 C3_1 C4_1 C5_1 -59.85(13)
C2_1 C3_1 C4_1 Mn1 59.89(13)
C2 Mn1 C4_1 C5_1 -148.47(12)
C1 Mn1 C4_1 C5_1 118.97(19)
C3 Mn1 C4_1 C5_1 -58.31(13)
C2_1 Mn1 C4_1 C5_1 81.62(12)
C1_1 Mn1 C4_1 C5_1 37.73(11)
C3_1 Mn1 C4_1 C5_1 118.48(15)
C2 Mn1 C4_1 C3_1 93.04(11)
C1 Mn1 C4_1 C3_1 0.5(2)
C3 Mn1 C4_1 C3_1 -176.80(11)
C2_1 Mn1 C4_1 C3_1 -36.86(10)
C5_1 Mn1 C4_1 C3_1 -118.48(15)
C1_1 Mn1 C4_1 C3_1 -80.75(11)
C3_1 C4_1 C5_1 C1_1 -0.1(2)
Mn1 C4_1 C5_1 C1_1 -60.63(13)
C3_1 C4_1 C5_1 Mn1 60.48(13)
C2_1 C1_1 C5_1 C4_1 0.2(2)
B1 C1_1 C5_1 C4_1 165.73(18)
Mn1 C1_1 C5_1 C4_1 61.76(14)
C2_1 C1_1 C5_1 Mn1 -61.57(12)
B1 C1_1 C5_1 Mn1 103.98(19)
C2 Mn1 C5_1 C4_1 38.39(14)
C1 Mn1 C5_1 C4_1 -132.63(16)
C3 Mn1 C5_1 C4_1 129.59(12)
C2_1 Mn1 C5_1 C4_1 -79.70(12)
C1_1 Mn1 C5_1 C4_1 -119.13(16)
C3_1 Mn1 C5_1 C4_1 -37.38(11)
C2 Mn1 C5_1 C1_1 157.52(11)
C1 Mn1 C5_1 C1_1 -13.5(2)
C3 Mn1 C5_1 C1_1 -111.28(12)
C2_1 Mn1 C5_1 C1_1 39.43(11)
C3_1 Mn1 C5_1 C1_1 81.75(11)
C4_1 Mn1 C5_1 C1_1 119.13(16)
C12 C11 C1_2 C6_2 -82.9(2)
B1 C11 C1_2 C6_2 102.7(2)
C12 C11 C1_2 C2_2 104.7(2)
B1 C11 C1_2 C2_2 -69.7(2)
C6_2 C1_2 C2_2 C3_2 -1.4(2)
C11 C1_2 C2_2 C3_2 171.28(15)
C1_2 C2_2 C3_2 C4_2 0.1(3)
C2_2 C3_2 C4_2 C5_2 1.4(3)
C3_2 C4_2 C5_2 C6_2 -1.5(3)
C4_2 C5_2 C6_2 C1_2 0.1(3)
C2_2 C1_2 C6_2 C5_2 1.3(2)
C11 C1_2 C6_2 C5_2 -171.25(16)
C11 C12 C1_3 C6_3 65.6(3)
C13 C12 C1_3 C6_3 -120.38(19)
C11 C12 C1_3 C2_3 -116.0(2)
C13 C12 C1_3 C2_3 58.0(2)
C6_3 C1_3 C2_3 C3_3 0.6(3)
C12 C1_3 C2_3 C3_3 -177.83(16)
C1_3 C2_3 C3_3 C4_3 1.3(3)
C2_3 C3_3 C4_3 C5_3 -1.7(3)
C3_3 C4_3 C5_3 C6_3 0.0(3)
C2_3 C1_3 C6_3 C5_3 -2.3(3)
C12 C1_3 C6_3 C5_3 176.17(17)
C4_3 C5_3 C6_3 C1_3 2.0(3)
C14 C13 C1_4 C2_4 43.3(3)
C12 C13 C1_4 C2_4 -139.12(18)
C14 C13 C1_4 C6_4 -134.3(2)
C12 C13 C1_4 C6_4 43.2(3)
C6_4 C1_4 C2_4 C3_4 0.6(3)
C13 C1_4 C2_4 C3_4 -177.05(17)
C1_4 C2_4 C3_4 C4_4 0.2(3)
C2_4 C3_4 C4_4 C5_4 -0.6(3)
C3_4 C4_4 C5_4 C6_4 0.2(3)
C4_4 C5_4 C6_4 C1_4 0.6(3)
C2_4 C1_4 C6_4 C5_4 -1.0(3)
C13 C1_4 C6_4 C5_4 176.67(17)
C13 C14 C1_5 C2_5 -117.2(2)
B1 C14 C1_5 C2_5 68.3(3)
C13 C14 C1_5 C6_5 64.8(3)
B1 C14 C1_5 C6_5 -109.7(2)
C6_5 C1_5 C2_5 C3_5 0.6(3)
C14 C1_5 C2_5 C3_5 -177.42(17)
C1_5 C2_5 C3_5 C4_5 0.5(3)
C2_5 C3_5 C4_5 C5_5 -1.1(3)
C3_5 C4_5 C5_5 C6_5 0.5(3)
C4_5 C5_5 C6_5 C1_5 0.7(3)
C2_5 C1_5 C6_5 C5_5 -1.3(3)
C14 C1_5 C6_5 C5_5 176.79(17)

loop_
_platon_squeeze_void_nr
_platon_squeeze_void_average_x
_platon_squeeze_void_average_y
_platon_squeeze_void_average_z
_platon_squeeze_void_volume
_platon_squeeze_void_count_electrons
_platon_squeeze_void_content
1 0.500 0.000 0.408 791 211 ' '
2 0.000 0.500 0.245 791 211 ' '
